data_4327175
loop_
_publ_author_name
'Jacquelyn T. Price'
'Melanie Lui'
'Nathan D. Jones'
'Paul J. Ragogna'

_publ_contact_author_address
;Department of Chemistry
University of Western Ontario
1151 Richmond St.
London Ontario
Canada
N6A 3K7
;
_publ_contact_author_email pragogna@uwo.ca
_publ_contact_author_name 'Paul J. Ragogna'
_publ_contact_author_phone 519-661-2111
_publ_section_title
;
 Group 15 Pnictenium Cations Supported by a Conjugated Bithiophene
 Backbone
;
_journal_name_full 'Inorganic Chemistry'
_journal_page_first 12810
_journal_page_last 12817
_journal_paper_doi 10.1021/ic201983n
_journal_volume 50
_journal_year 2011
_chemical_formula_moiety 'C25 H18 F3 N2 O5 P S3'
_chemical_formula_sum 'C25 H18 F3 N2 O5 P S3'
_chemical_formula_weight 610.56
_chemical_name_systematic
; 
 ? 
;
_space_group_IT_number 4
_symmetry_cell_setting monoclinic
_symmetry_space_group_name_Hall 'P 2yb'
_symmetry_space_group_name_H-M 'P 1 21 1'
_atom_sites_solution_hydrogens geom
_atom_sites_solution_primary direct
_atom_sites_solution_secondary difmap
_audit_creation_method SHELXL-97
_cell_angle_alpha 90.00
_cell_angle_beta 112.43(3)
_cell_angle_gamma 90.00
_cell_formula_units_Z 2
_cell_length_a 10.270(2)
_cell_length_b 11.016(2)
_cell_length_c 12.460(3)
_cell_measurement_reflns_used 13213
_cell_measurement_temperature 150(2)
_cell_measurement_theta_max 27.48
_cell_measurement_theta_min 1.00
_cell_volume 1303.0(5)
_computing_cell_refinement 'Bruker SMART (Bruker, 1997)'
_computing_data_collection 'Bruker SMART (Bruker, 1997)'
_computing_data_reduction 'Bruker SMART (Bruker, 1997)'
_computing_molecular_graphics 'Bruker SHELXTL (Bruker, 1997)'
_computing_publication_material 'Bruker SHELXTL (Bruker, 1997)'
_computing_structure_refinement 'SHELXL-97 (Sheldrick, 1997)'
_computing_structure_solution 'SHELXS-97 (Sheldrick, 1990)'
_diffrn_ambient_temperature 150(2)
_diffrn_measured_fraction_theta_full .993
_diffrn_measured_fraction_theta_max .993
_diffrn_measurement_device_type 'Bruker PLATFORM diffractometer/SMART 1000 CCD area detector'
_diffrn_measurement_method '\w scans'
_diffrn_radiation_monochromator graphite
_diffrn_radiation_source 'fine-focus sealed tube'
_diffrn_radiation_type MoK\a
_diffrn_radiation_wavelength 0.71073
_diffrn_reflns_av_R_equivalents 0.0000
_diffrn_reflns_av_sigmaI/netI 0.1112
_diffrn_reflns_limit_h_max 13
_diffrn_reflns_limit_h_min -13
_diffrn_reflns_limit_k_max 14
_diffrn_reflns_limit_k_min -14
_diffrn_reflns_limit_l_max 16
_diffrn_reflns_limit_l_min -16
_diffrn_reflns_number 5775
_diffrn_reflns_theta_full 27.55
_diffrn_reflns_theta_max 27.55
_diffrn_reflns_theta_min 1.77
_exptl_absorpt_coefficient_mu 0.408
_exptl_absorpt_correction_T_max 0.9603
_exptl_absorpt_correction_T_min 0.9375
_exptl_absorpt_correction_type multi-scan
_exptl_absorpt_process_details 'SADABS (Sheldrick, 1996)'
_exptl_crystal_colour yellow
_exptl_crystal_density_diffrn 1.556
_exptl_crystal_description block
_exptl_crystal_F_000 624
_exptl_crystal_size_max 0.16
_exptl_crystal_size_mid 0.13
_exptl_crystal_size_min 0.10
_refine_diff_density_max .629
_refine_diff_density_min -.756
_refine_diff_density_rms .233
_refine_ls_abs_structure_details 'Flack H D (1983), Acta Cryst. A39, 876-881'
_refine_ls_abs_structure_Flack -0.09(13)
_refine_ls_extinction_coef 0.052(5)
_refine_ls_extinction_expression Fc^*^=kFc[1+0.001xFc^2^\l^3^/sin(2\q)]^-1/4^
_refine_ls_extinction_method SHELXL
_refine_ls_goodness_of_fit_ref 0.977
_refine_ls_hydrogen_treatment constr
_refine_ls_matrix_type full
_refine_ls_number_parameters 355
_refine_ls_number_reflns 5775
_refine_ls_number_restraints 1
_refine_ls_restrained_S_all 0.977
_refine_ls_R_factor_all 0.1452
_refine_ls_R_factor_gt 0.0632
_refine_ls_shift/su_max 0.001
_refine_ls_shift/su_mean 0.000
_refine_ls_structure_factor_coef Fsqd
_refine_ls_weighting_details 'calc w=1/[\s^2^(Fo^2^)+(0.1133P)^2^+0.0000P] where P=(Fo^2^+2Fc^2^)/3'
_refine_ls_weighting_scheme calc
_refine_ls_wR_factor_gt 0.1439
_refine_ls_wR_factor_ref 0.1962
_reflns_number_gt 3240
_reflns_number_total 5775
_reflns_threshold_expression >2sigma(I)
_cod_data_source_file ic201983n_si_001_5.cif
_cod_data_source_block n10036
_cod_database_code 4327175

loop_
_symmetry_equiv_pos_as_xyz
'x, y, z'
'-x, y+1/2, -z'

loop_
_atom_site_label
_atom_site_type_symbol
_atom_site_fract_x
_atom_site_fract_y
_atom_site_fract_z
_atom_site_U_iso_or_equiv
_atom_site_adp_type
_atom_site_occupancy
_atom_site_symmetry_multiplicity
_atom_site_calc_flag
_atom_site_refinement_flags
P1 P -0.08438(18) 0.57439(16) -0.03922(15) 0.0456(5) Uani 1 1 d .
S1 S 0.44241(16) 0.94754(15) 0.12758(14) 0.0457(4) Uani 1 1 d .
S2 S 0.33245(17) 0.93019(15) 0.35722(14) 0.0483(5) Uani 1 1 d .
S3 S 0.71299(16) 0.91333(14) 0.82891(13) 0.0412(4) Uani 1 1 d .
F1 F 0.6363(6) 0.7156(4) 0.7043(5) 0.0952(17) Uani 1 1 d .
F2 F 0.5258(8) 0.7474(5) 0.8128(7) 0.126(2) Uani 1 1 d .
F3 F 0.4835(6) 0.8518(5) 0.6598(6) 0.137(3) Uani 1 1 d .
O1 O 0.1452(5) 0.5942(5) -0.4684(4) 0.0635(14) Uani 1 1 d .
O2 O -0.3232(4) 0.5798(4) 0.3862(4) 0.0480(11) Uani 1 1 d .
O3 O 0.7598(6) 0.9630(5) 0.7449(4) 0.0766(17) Uani 1 1 d .
O4 O 0.8134(7) 0.8424(6) 0.9164(5) 0.093(2) Uani 1 1 d .
O5 O 0.6354(5) 0.9948(4) 0.8713(4) 0.0555(13) Uani 1 1 d .
N1 N 0.0470(5) 0.6414(4) -0.0622(4) 0.0365(12) Uani 1 1 d .
N2 N -0.0374(5) 0.6385(4) 0.0896(4) 0.0364(12) Uani 1 1 d .
C25 C 0.2637(6) 0.8507(5) 0.2296(5) 0.0328(13) Uani 1 1 d .
C1 C 0.2572(8) 0.5209(9) -0.4735(7) 0.079(3) Uani 1 1 d .
H1A H 0.3459 0.5452 -0.4116 0.118 Uiso 1 1 calc R
H1B H 0.2646 0.5317 -0.5491 0.118 Uiso 1 1 calc R
H1C H 0.2380 0.4354 -0.4634 0.118 Uiso 1 1 calc R
C2 C 0.1229(7) 0.5977(6) -0.3676(5) 0.0435(15) Uani 1 1 d .
C3 C 0.1924(7) 0.5258(6) -0.2727(5) 0.0473(16) Uani 1 1 d .
H3 H 0.2589 0.4674 -0.2760 0.057 Uiso 1 1 calc R
C4 C 0.1658(7) 0.5381(6) -0.1728(5) 0.0439(16) Uani 1 1 d .
H4 H 0.2132 0.4879 -0.1075 0.053 Uiso 1 1 calc R
C5 C 0.0705(7) 0.6235(6) -0.1682(5) 0.0379(14) Uani 1 1 d .
C6 C -0.1163(6) 0.6196(5) 0.1631(5) 0.0349(14) Uani 1 1 d .
C7 C -0.0729(6) 0.5357(6) 0.2497(5) 0.0426(15) Uani 1 1 d .
H7 H 0.0065 0.4860 0.2599 0.051 Uiso 1 1 calc R
C8 C -0.1448(7) 0.5232(6) 0.3229(6) 0.0479(17) Uani 1 1 d .
H8 H -0.1135 0.4661 0.3846 0.058 Uiso 1 1 calc R
C9 C -0.2633(6) 0.5942(5) 0.3063(5) 0.0374(14) Uani 1 1 d .
C10 C -0.4387(7) 0.6555(6) 0.3786(6) 0.0517(18) Uani 1 1 d .
H10A H -0.4095 0.7408 0.3843 0.078 Uiso 1 1 calc R
H10B H -0.4692 0.6361 0.4421 0.078 Uiso 1 1 calc R
H10C H -0.5168 0.6418 0.3040 0.078 Uiso 1 1 calc R
C11 C 0.0802(7) 0.7128(5) 0.1185(5) 0.0342(14) Uani 1 1 d .
C12 C 0.1297(6) 0.7162(5) 0.0286(5) 0.0309(13) Uani 1 1 d .
C13 C 0.2474(6) 0.7887(5) 0.0347(5) 0.0351(13) Uani 1 1 d .
C14 C 0.3116(6) 0.8559(5) 0.1365(5) 0.0350(14) Uani 1 1 d .
C15 C 0.4150(6) 0.8956(6) -0.0092(6) 0.0469(16) Uani 1 1 d .
H15 H 0.4678 0.9226 -0.0528 0.056 Uiso 1 1 calc R
C16 C 0.3109(7) 0.8125(6) -0.0485(6) 0.0424(15) Uani 1 1 d .
H16 H 0.2828 0.7741 -0.1222 0.051 Uiso 1 1 calc R
C17 C 0.2090(7) 0.8691(6) 0.4036(6) 0.0494(17) Uani 1 1 d .
H17 H 0.2048 0.8873 0.4768 0.059 Uiso 1 1 calc R
C18 C 0.1190(7) 0.7929(6) 0.3263(5) 0.0403(15) Uani 1 1 d .
H18 H 0.0456 0.7508 0.3392 0.048 Uiso 1 1 calc R
C19 C 0.1464(6) 0.7823(5) 0.2218(5) 0.0337(13) Uani 1 1 d .
C20 C -0.2375(7) 0.6882(5) 0.1423(6) 0.0435(16) Uani 1 1 d .
H20 H -0.2691 0.7434 0.0790 0.052 Uiso 1 1 calc R
C21 C -0.3120(7) 0.6761(5) 0.2138(6) 0.0447(16) Uani 1 1 d .
H21 H -0.3947 0.7226 0.2002 0.054 Uiso 1 1 calc R
C22 C -0.0044(8) 0.6934(6) -0.2651(6) 0.0495(17) Uani 1 1 d .
H22 H -0.0730 0.7498 -0.2622 0.059 Uiso 1 1 calc R
C23 C 0.0212(8) 0.6805(6) -0.3652(6) 0.0503(17) Uani 1 1 d .
H23 H -0.0298 0.7275 -0.4319 0.060 Uiso 1 1 calc R
C24 C 0.5815(8) 0.8049(7) 0.7436(7) 0.058(2) Uani 1 1 d .

loop_
_atom_site_aniso_label
_atom_site_aniso_U_11
_atom_site_aniso_U_22
_atom_site_aniso_U_33
_atom_site_aniso_U_23
_atom_site_aniso_U_13
_atom_site_aniso_U_12
P1 0.0497(10) 0.0484(10) 0.0415(10) -0.0060(8) 0.0203(8) -0.0128(8)
S1 0.0398(9) 0.0439(9) 0.0553(10) 0.0029(8) 0.0205(8) -0.0033(7)
S2 0.0494(9) 0.0487(10) 0.0461(9) -0.0090(8) 0.0177(8) -0.0069(8)
S3 0.0429(9) 0.0470(10) 0.0358(8) 0.0009(7) 0.0175(7) 0.0001(7)
F1 0.098(4) 0.067(3) 0.120(4) -0.046(3) 0.040(3) 0.003(3)
F2 0.154(6) 0.083(4) 0.185(6) -0.034(4) 0.114(5) -0.062(4)
F3 0.093(4) 0.080(4) 0.140(5) -0.036(4) -0.065(4) 0.025(3)
O1 0.061(3) 0.100(4) 0.034(3) 0.005(3) 0.023(2) 0.014(3)
O2 0.052(3) 0.055(3) 0.046(3) 0.010(2) 0.029(2) 0.006(2)
O3 0.102(4) 0.092(4) 0.069(3) -0.004(3) 0.069(3) -0.024(3)
O4 0.090(4) 0.089(4) 0.061(4) 0.005(3) -0.015(3) 0.030(4)
O5 0.052(3) 0.059(3) 0.069(3) -0.022(2) 0.038(3) -0.008(2)
N1 0.039(3) 0.044(3) 0.029(3) -0.005(2) 0.015(2) -0.002(2)
N2 0.042(3) 0.035(3) 0.037(3) 0.002(2) 0.021(2) -0.006(2)
C25 0.038(3) 0.026(3) 0.034(3) 0.003(2) 0.014(3) 0.001(2)
C1 0.074(6) 0.119(7) 0.058(5) 0.002(5) 0.041(5) 0.032(5)
C2 0.051(4) 0.059(4) 0.026(3) -0.003(3) 0.021(3) -0.003(3)
C3 0.046(4) 0.058(4) 0.037(4) 0.002(3) 0.015(3) 0.014(3)
C4 0.044(4) 0.050(4) 0.034(4) 0.005(3) 0.010(3) 0.013(3)
C5 0.039(3) 0.044(4) 0.029(3) 0.000(3) 0.012(3) 0.004(3)
C6 0.039(3) 0.035(3) 0.034(3) 0.001(3) 0.018(3) -0.005(3)
C7 0.036(3) 0.048(4) 0.051(4) 0.010(3) 0.024(3) 0.007(3)
C8 0.041(4) 0.055(4) 0.052(4) 0.022(3) 0.022(3) 0.006(3)
C9 0.040(3) 0.038(3) 0.039(3) 0.005(3) 0.020(3) -0.002(3)
C10 0.050(4) 0.052(4) 0.065(5) -0.003(4) 0.035(4) 0.005(3)
C11 0.037(3) 0.029(3) 0.038(3) 0.003(3) 0.016(3) 0.002(3)
C12 0.027(3) 0.037(3) 0.030(3) 0.002(2) 0.011(3) -0.001(2)
C13 0.041(3) 0.034(3) 0.035(3) 0.001(3) 0.020(3) 0.003(3)
C14 0.034(3) 0.029(3) 0.043(4) 0.004(3) 0.016(3) 0.001(2)
C15 0.040(4) 0.052(4) 0.053(4) 0.013(3) 0.023(3) 0.000(3)
C16 0.043(4) 0.051(4) 0.039(4) 0.005(3) 0.022(3) -0.001(3)
C17 0.062(4) 0.055(4) 0.034(3) -0.003(3) 0.021(3) -0.003(3)
C18 0.042(4) 0.045(4) 0.037(3) -0.003(3) 0.019(3) -0.001(3)
C19 0.036(3) 0.034(3) 0.032(3) 0.005(3) 0.014(3) 0.000(3)
C20 0.055(4) 0.040(4) 0.042(4) 0.009(3) 0.025(3) 0.000(3)
C21 0.052(4) 0.039(3) 0.052(4) 0.009(3) 0.030(4) 0.007(3)
C22 0.052(4) 0.055(4) 0.043(4) 0.009(3) 0.019(3) 0.011(3)
C23 0.056(4) 0.062(4) 0.037(4) 0.012(3) 0.022(3) 0.014(4)
C24 0.060(5) 0.045(4) 0.073(6) -0.011(4) 0.029(5) 0.004(4)

loop_
_atom_type_symbol
_atom_type_description
_atom_type_scat_dispersion_real
_atom_type_scat_dispersion_imag
_atom_type_scat_source
C C .0033 .0016 'International Tables Vol C Tables 4.2.6.8 and 6.1.1.4'
H H .0000 .0000 'International Tables Vol C Tables 4.2.6.8 and 6.1.1.4'
N N .0061 .0033 'International Tables Vol C Tables 4.2.6.8 and 6.1.1.4'
O O .0106 .0060 'International Tables Vol C Tables 4.2.6.8 and 6.1.1.4'
F F .0171 .0103 'International Tables Vol C Tables 4.2.6.8 and 6.1.1.4'
S S .1246 .1234 'International Tables Vol C Tables 4.2.6.8 and 6.1.1.4'
P P .1023 .0942 'International Tables Vol C Tables 4.2.6.8 and 6.1.1.4'

loop_
_geom_angle_atom_site_label_1
_geom_angle_atom_site_label_2
_geom_angle_atom_site_label_3
_geom_angle
N2 P1 N1 91.3(3)
C15 S1 C14 91.8(3)
C25 S2 C17 91.0(3)
O4 S3 O3 115.4(4)
O4 S3 O5 114.0(3)
O3 S3 O5 115.2(3)
O4 S3 C24 104.4(4)
O3 S3 C24 102.0(3)
O5 S3 C24 103.6(3)
C2 O1 C1 118.7(6)
C9 O2 C10 118.6(5)
C12 N1 C5 124.0(5)
C12 N1 P1 114.0(4)
C5 N1 P1 121.9(4)
C11 N2 C6 124.2(5)
C11 N2 P1 114.1(4)
C6 N2 P1 121.8(4)
C19 C25 C14 121.6(5)
C19 C25 S2 112.3(4)
C14 C25 S2 126.0(4)
O1 C1 H1A 109.5
O1 C1 H1B 109.5
H1A C1 H1B 109.5
O1 C1 H1C 109.5
H1A C1 H1C 109.5
H1B C1 H1C 109.5
O1 C2 C3 124.2(6)
O1 C2 C23 115.5(6)
C3 C2 C23 120.3(6)
C2 C3 C4 120.2(6)
C2 C3 H3 119.9
C4 C3 H3 119.9
C5 C4 C3 119.7(6)
C5 C4 H4 120.2
C3 C4 H4 120.2
C4 C5 C22 120.6(6)
C4 C5 N1 120.2(5)
C22 C5 N1 119.2(6)
C7 C6 C20 120.9(5)
C7 C6 N2 120.4(5)
C20 C6 N2 118.7(5)
C6 C7 C8 119.7(6)
C6 C7 H7 120.1
C8 C7 H7 120.1
C7 C8 C9 120.1(6)
C7 C8 H8 119.9
C9 C8 H8 119.9
O2 C9 C8 115.9(5)
O2 C9 C21 123.9(5)
C8 C9 C21 120.2(6)
O2 C10 H10A 109.5
O2 C10 H10B 109.5
H10A C10 H10B 109.5
O2 C10 H10C 109.5
H10A C10 H10C 109.5
H10B C10 H10C 109.5
N2 C11 C12 110.8(5)
N2 C11 C19 128.2(5)
C12 C11 C19 121.0(5)
C11 C12 N1 109.8(5)
C11 C12 C13 122.2(5)
N1 C12 C13 127.9(5)
C14 C13 C12 116.2(5)
C14 C13 C16 111.7(5)
C12 C13 C16 132.0(6)
C13 C14 C25 121.9(5)
C13 C14 S1 111.2(4)
C25 C14 S1 126.7(4)
C16 C15 S1 113.2(5)
C16 C15 H15 123.4
S1 C15 H15 123.4
C15 C16 C13 112.0(6)
C15 C16 H16 124.0
C13 C16 H16 124.0
C18 C17 S2 113.4(5)
C18 C17 H17 123.3
S2 C17 H17 123.3
C17 C18 C19 112.4(6)
C17 C18 H18 123.8
C19 C18 H18 123.8
C25 C19 C11 117.0(5)
C25 C19 C18 110.9(5)
C11 C19 C18 132.1(5)
C21 C20 C6 120.2(6)
C21 C20 H20 119.9
C6 C20 H20 119.9
C20 C21 C9 118.7(6)
C20 C21 H21 120.6
C9 C21 H21 120.6
C23 C22 C5 119.7(6)
C23 C22 H22 120.1
C5 C22 H22 120.1
C22 C23 C2 119.4(6)
C22 C23 H23 120.3
C2 C23 H23 120.3
F3 C24 F1 108.6(7)
F3 C24 F2 108.8(8)
F1 C24 F2 103.4(6)
F3 C24 S3 113.5(5)
F1 C24 S3 112.4(5)
F2 C24 S3 109.6(5)

loop_
_geom_bond_atom_site_label_1
_geom_bond_atom_site_label_2
_geom_bond_distance
P1 N2 1.649(5)
P1 N1 1.655(5)
S1 C15 1.716(7)
S1 C14 1.717(6)
S2 C25 1.714(6)
S2 C17 1.718(7)
S3 O4 1.415(5)
S3 O3 1.418(5)
S3 O5 1.428(4)
S3 C24 1.812(8)
F1 C24 1.318(8)
F2 C24 1.359(9)
F3 C24 1.253(9)
O1 C2 1.361(7)
O1 C1 1.426(8)
O2 C9 1.365(7)
O2 C10 1.422(7)
N1 C12 1.396(8)
N1 C5 1.444(7)
N2 C11 1.388(8)
N2 C6 1.450(7)
C25 C19 1.393(8)
C25 C14 1.423(8)
C1 H1A 0.9800
C1 H1B 0.9800
C1 H1C 0.9800
C2 C3 1.375(9)
C2 C23 1.396(9)
C3 C4 1.379(9)
C3 H3 0.9500
C4 C5 1.374(8)
C4 H4 0.9500
C5 C22 1.391(9)
C6 C7 1.360(8)
C6 C20 1.393(9)
C7 C8 1.382(8)
C7 H7 0.9500
C8 C9 1.394(9)
C8 H8 0.9500
C9 C21 1.397(8)
C10 H10A 0.9800
C10 H10B 0.9800
C10 H10C 0.9800
C11 C12 1.396(7)
C11 C19 1.427(8)
C12 C13 1.427(8)
C13 C14 1.397(8)
C13 C16 1.444(8)
C15 C16 1.350(9)
C15 H15 0.9500
C16 H16 0.9500
C17 C18 1.345(9)
C17 H17 0.9500
C18 C19 1.437(8)
C18 H18 0.9500
C20 C21 1.384(8)
C20 H20 0.9500
C21 H21 0.9500
C22 C23 1.377(9)
C22 H22 0.9500
C23 H23 0.9500

loop_
_cod_related_entry_id
_cod_related_entry_database
_cod_related_entry_code
1 ChemSpider 30661190
